data_2233905
loop_
_publ_author_name
'Fun, Hoong-Kun'
'Ooi, Chin Wei'
'Malladi, Shridhar'
'Shivananda, K. N.'
'Isloor, Arun M.'

_publ_section_title
;
 Diethyl
 2,6-dimethyl-4-(5-phenyl-1<i>H</i>-pyrazol-4-yl)-1,4-dihydropyridine-3,5-dicarboxylate
;
_journal_coeditor_code IS5081
_journal_issue 3
_journal_name_full 'Acta Crystallographica Section E'
_journal_page_first o892
_journal_page_last o893
_journal_paper_doi 10.1107/S1600536812008173
_journal_volume 68
_journal_year 2012
_chemical_formula_iupac 'C22 H25 N3 O4'
_chemical_formula_moiety 'C22 H25 N3 O4'
_chemical_formula_sum 'C22 H25 N3 O4'
_chemical_formula_weight 395.45
_chemical_name_systematic
;
Diethyl 2,6-dimethyl-4-(5-phenyl-1<i>H</i>-pyrazol-4-yl)-
1,4-dihydropyridine-3,5-dicarboxylate
;
_space_group_IT_number 14
_symmetry_cell_setting monoclinic
_symmetry_space_group_name_Hall '-P 2ybc'
_symmetry_space_group_name_H-M 'P 1 21/c 1'
_atom_sites_solution_hydrogens geom
_atom_sites_solution_primary direct
_atom_sites_solution_secondary difmap
_audit_creation_method SHELXL-97
_cell_angle_alpha 90.00
_cell_angle_beta 105.646(2)
_cell_angle_gamma 90.00
_cell_formula_units_Z 4
_cell_length_a 9.7700(4)
_cell_length_b 8.6431(4)
_cell_length_c 24.8878(9)
_cell_measurement_reflns_used 8661
_cell_measurement_temperature 100.0(10)
_cell_measurement_theta_max 32.65
_cell_measurement_theta_min 3.34
_cell_volume 2023.73(15)
_computing_cell_refinement 'SAINT (Bruker, 2009)'
_computing_data_collection 'APEX2 (Bruker, 2009)'
_computing_data_reduction 'SAINT (Bruker, 2009)'
_computing_molecular_graphics 'SHELXTL (Sheldrick, 2008)'
_computing_publication_material
;
SHELXTL (Sheldrick, 2008) and PLATON (Spek, 2009)
;
_computing_structure_refinement 'SHELXTL (Sheldrick, 2008)'
_computing_structure_solution 'SHELXTL (Sheldrick, 2008)'
_diffrn_ambient_temperature 100.0(10)
_diffrn_measured_fraction_theta_full 0.992
_diffrn_measured_fraction_theta_max 0.992
_diffrn_measurement_device_type 'Bruker APEX DUO CCD area-detector'
_diffrn_measurement_method '\f and \w scans'
_diffrn_radiation_monochromator graphite
_diffrn_radiation_source 'fine-focus sealed tube'
_diffrn_radiation_type MoK\a
_diffrn_radiation_wavelength 0.71073
_diffrn_reflns_av_R_equivalents 0.0306
_diffrn_reflns_av_sigmaI/netI 0.0294
_diffrn_reflns_limit_h_max 14
_diffrn_reflns_limit_h_min -14
_diffrn_reflns_limit_k_max 12
_diffrn_reflns_limit_k_min -13
_diffrn_reflns_limit_l_max 37
_diffrn_reflns_limit_l_min -37
_diffrn_reflns_number 27563
_diffrn_reflns_theta_full 32.69
_diffrn_reflns_theta_max 32.69
_diffrn_reflns_theta_min 1.70
_diffrn_standards_number 0
_exptl_absorpt_coefficient_mu 0.090
_exptl_absorpt_correction_T_max 0.9820
_exptl_absorpt_correction_T_min 0.9719
_exptl_absorpt_correction_type multi-scan
_exptl_absorpt_process_details '(<i>SADABS</i>; Bruker, 2009)'
_exptl_crystal_colour colourless
_exptl_crystal_density_diffrn 1.298
_exptl_crystal_density_method 'not measured'
_exptl_crystal_description block
_exptl_crystal_F_000 840
_exptl_crystal_size_max 0.32
_exptl_crystal_size_mid 0.32
_exptl_crystal_size_min 0.20
_refine_diff_density_max 0.474
_refine_diff_density_min -0.194
_refine_ls_extinction_method none
_refine_ls_goodness_of_fit_ref 1.035
_refine_ls_hydrogen_treatment constr
_refine_ls_matrix_type full
_refine_ls_number_parameters 266
_refine_ls_number_reflns 7361
_refine_ls_number_restraints 0
_refine_ls_restrained_S_all 1.035
_refine_ls_R_factor_all 0.0530
_refine_ls_R_factor_gt 0.0410
_refine_ls_shift/su_max 0.000
_refine_ls_shift/su_mean 0.000
_refine_ls_structure_factor_coef Fsqd
_refine_ls_weighting_details 'calc w=1/[\s^2^(Fo^2^)+(0.0611P)^2^+0.5100P] where P=(Fo^2^+2Fc^2^)/3'
_refine_ls_weighting_scheme calc
_refine_ls_wR_factor_gt 0.1088
_refine_ls_wR_factor_ref 0.1182
_reflns_number_gt 5987
_reflns_number_total 7361
_reflns_threshold_expression I>2\s(I)
_cod_data_source_file is5081.cif
_cod_data_source_block I
_cod_original_cell_volume 2023.73(14)
_cod_original_sg_symbol_H-M 'P 21/c'
_cod_database_code 2233905
_cod_database_fobs_code 2233905

loop_
_symmetry_equiv_pos_as_xyz
'x, y, z'
'-x, y+1/2, -z+1/2'
'-x, -y, -z'
'x, -y-1/2, z-1/2'

loop_
_atom_site_type_symbol
_atom_site_label
_atom_site_fract_x
_atom_site_fract_y
_atom_site_fract_z
_atom_site_U_iso_or_equiv
_atom_site_adp_type
_atom_site_calc_flag
_atom_site_refinement_flags
_atom_site_occupancy
_atom_site_symmetry_multiplicity
O O1 0.58615(8) 0.77001(8) 0.04877(3) 0.01973(14) Uani d . 1 1
O O2 0.46241(7) 0.57230(8) 0.07072(3) 0.01770(14) Uani d . 1 1
O O3 0.81230(7) 0.30340(9) 0.29673(3) 0.02111(15) Uani d . 1 1
O O4 0.59607(7) 0.39878(9) 0.25573(3) 0.01732(14) Uani d . 1 1
N N1 0.64943(8) 0.08372(9) 0.08152(3) 0.01486(14) Uani d . 1 1
H H2 0.6195 -0.0121 0.0695 0.018 Uiso d R 1 1
N N2 0.78581(8) 0.12321(10) 0.08546(3) 0.01612(15) Uani d . 1 1
N N3 0.93751(8) 0.59581(10) 0.17656(3) 0.01588(15) Uani d . 1 1
H H1 1.0205 0.6446 0.1854 0.019 Uiso d R 1 1
C C1 0.34348(10) 0.08036(11) 0.05798(4) 0.01656(16) Uani d . 1 1
H H1A 0.3823 0.0415 0.0305 0.020 Uiso calc R 1 1
C C2 0.20104(10) 0.05325(12) 0.05454(4) 0.01944(18) Uani d . 1 1
H H2A 0.1454 -0.0036 0.0249 0.023 Uiso calc R 1 1
C C3 0.14161(10) 0.11085(13) 0.09525(4) 0.02181(19) Uani d . 1 1
H H3A 0.0463 0.0930 0.0930 0.026 Uiso calc R 1 1
C C4 0.22583(10) 0.19531(13) 0.13937(4) 0.02233(19) Uani d . 1 1
H H4A 0.1863 0.2343 0.1667 0.027 Uiso calc R 1 1
C C5 0.36860(10) 0.22241(12) 0.14327(4) 0.01838(17) Uani d . 1 1
H H5A 0.4239 0.2786 0.1732 0.022 Uiso calc R 1 1
C C6 0.42916(9) 0.16544(10) 0.10232(4) 0.01384(15) Uani d . 1 1
C C7 0.58005(9) 0.18941(10) 0.10518(3) 0.01267(15) Uani d . 1 1
C C8 0.80244(9) 0.25795(11) 0.11222(4) 0.01455(15) Uani d . 1 1
H H8A 0.8866 0.3143 0.1208 0.017 Uiso calc R 1 1
C C9 0.67828(9) 0.30610(10) 0.12621(3) 0.01221(15) Uani d . 1 1
C C10 0.66775(8) 0.45725(10) 0.15560(3) 0.01229(14) Uani d . 1 1
H H10A 0.5715 0.4685 0.1599 0.015 Uiso calc R 1 1
C C11 0.77430(9) 0.45646(10) 0.21308(3) 0.01313(15) Uani d . 1 1
C C12 0.90530(9) 0.51818(11) 0.22054(4) 0.01474(16) Uani d . 1 1
C C13 0.83443(9) 0.64531(10) 0.13003(4) 0.01427(15) Uani d . 1 1
C C14 0.69904(9) 0.59162(10) 0.12121(3) 0.01304(15) Uani d . 1 1
C C15 0.58227(9) 0.65490(10) 0.07696(4) 0.01430(15) Uani d . 1 1
C C16 0.33872(10) 0.62787(13) 0.02848(4) 0.02195(19) Uani d . 1 1
H H16A 0.3522 0.6144 -0.0084 0.026 Uiso calc R 1 1
H H16B 0.3235 0.7369 0.0341 0.026 Uiso calc R 1 1
C C17 0.21408(12) 0.53514(17) 0.03417(6) 0.0380(3) Uani d . 1 1
H H17A 0.1310 0.5647 0.0054 0.057 Uiso calc R 1 1
H H17B 0.1985 0.5542 0.0701 0.057 Uiso calc R 1 1
H H17C 0.2327 0.4271 0.0306 0.057 Uiso calc R 1 1
C C18 0.73457(9) 0.37847(11) 0.25931(4) 0.01416(15) Uani d . 1 1
C C19 0.54490(10) 0.33281(13) 0.30055(4) 0.02049(18) Uani d . 1 1
H H19A 0.6029 0.3677 0.3365 0.025 Uiso calc R 1 1
H H19B 0.5482 0.2207 0.2995 0.025 Uiso calc R 1 1
C C20 0.39406(10) 0.38793(14) 0.29101(4) 0.0240(2) Uani d . 1 1
H H20A 0.3571 0.3525 0.3209 0.036 Uiso calc R 1 1
H H20B 0.3369 0.3475 0.2563 0.036 Uiso calc R 1 1
H H20C 0.3919 0.4989 0.2898 0.036 Uiso calc R 1 1
C C21 0.88930(10) 0.75484(12) 0.09397(4) 0.01890(17) Uani d . 1 1
H H21A 0.8378 0.7398 0.0556 0.028 Uiso calc R 1 1
H H21B 0.9885 0.7354 0.0984 0.028 Uiso calc R 1 1
H H21C 0.8767 0.8594 0.1048 0.028 Uiso calc R 1 1
C C22 1.02486(10) 0.51553(13) 0.27302(4) 0.02183(19) Uani d . 1 1
H H22A 0.9870 0.5049 0.3046 0.033 Uiso calc R 1 1
H H22B 1.0778 0.6102 0.2761 0.033 Uiso calc R 1 1
H H22C 1.0864 0.4297 0.2719 0.033 Uiso calc R 1 1

loop_
_atom_site_aniso_label
_atom_site_aniso_U_11
_atom_site_aniso_U_22
_atom_site_aniso_U_33
_atom_site_aniso_U_12
_atom_site_aniso_U_13
_atom_site_aniso_U_23
O1 0.0228(3) 0.0136(3) 0.0205(3) -0.0022(3) 0.0019(3) 0.0027(2)
O2 0.0125(3) 0.0169(3) 0.0205(3) -0.0013(2) -0.0009(2) 0.0040(2)
O3 0.0191(3) 0.0240(4) 0.0201(3) 0.0072(3) 0.0052(2) 0.0062(3)
O4 0.0129(3) 0.0244(4) 0.0156(3) 0.0005(2) 0.0055(2) 0.0038(2)
N1 0.0135(3) 0.0128(3) 0.0189(3) -0.0013(3) 0.0055(3) -0.0025(3)
N2 0.0128(3) 0.0155(4) 0.0205(3) -0.0002(3) 0.0053(3) -0.0011(3)
N3 0.0111(3) 0.0180(4) 0.0180(3) -0.0029(3) 0.0031(3) 0.0005(3)
C1 0.0158(4) 0.0175(4) 0.0166(4) -0.0030(3) 0.0046(3) -0.0020(3)
C2 0.0148(4) 0.0208(4) 0.0214(4) -0.0044(3) 0.0027(3) -0.0024(3)
C3 0.0139(4) 0.0231(5) 0.0293(5) -0.0038(3) 0.0073(3) -0.0022(4)
C4 0.0173(4) 0.0260(5) 0.0268(5) -0.0043(4) 0.0112(3) -0.0063(4)
C5 0.0155(4) 0.0208(4) 0.0202(4) -0.0044(3) 0.0071(3) -0.0052(3)
C6 0.0128(3) 0.0135(4) 0.0157(3) -0.0022(3) 0.0046(3) 0.0000(3)
C7 0.0124(3) 0.0126(4) 0.0134(3) -0.0010(3) 0.0041(3) -0.0007(3)
C8 0.0117(3) 0.0141(4) 0.0176(4) -0.0001(3) 0.0035(3) 0.0000(3)
C9 0.0112(3) 0.0120(4) 0.0131(3) -0.0006(3) 0.0028(3) 0.0001(3)
C10 0.0109(3) 0.0125(4) 0.0132(3) -0.0003(3) 0.0027(3) -0.0006(3)
C11 0.0114(3) 0.0145(4) 0.0132(3) 0.0002(3) 0.0028(3) -0.0007(3)
C12 0.0122(3) 0.0157(4) 0.0158(4) -0.0008(3) 0.0028(3) -0.0020(3)
C13 0.0140(3) 0.0127(4) 0.0163(3) -0.0007(3) 0.0043(3) -0.0010(3)
C14 0.0129(3) 0.0115(4) 0.0144(3) -0.0002(3) 0.0031(3) -0.0004(3)
C15 0.0147(3) 0.0120(4) 0.0157(3) -0.0006(3) 0.0033(3) -0.0017(3)
C16 0.0156(4) 0.0219(5) 0.0234(4) 0.0011(3) -0.0033(3) 0.0044(4)
C17 0.0173(5) 0.0401(7) 0.0481(7) -0.0053(5) -0.0058(5) 0.0133(6)
C18 0.0129(3) 0.0144(4) 0.0150(3) 0.0007(3) 0.0035(3) -0.0015(3)
C19 0.0205(4) 0.0250(5) 0.0185(4) -0.0006(4) 0.0096(3) 0.0046(3)
C20 0.0181(4) 0.0350(6) 0.0214(4) -0.0031(4) 0.0098(3) -0.0007(4)
C21 0.0171(4) 0.0170(4) 0.0237(4) -0.0021(3) 0.0074(3) 0.0034(3)
C22 0.0147(4) 0.0285(5) 0.0192(4) -0.0039(4) -0.0009(3) 0.0004(4)

loop_
_atom_type_symbol
_atom_type_description
_atom_type_scat_dispersion_real
_atom_type_scat_dispersion_imag
_atom_type_scat_source
C C 0.0033 0.0016 'International Tables Vol C Tables 4.2.6.8 and 6.1.1.4'
H H 0.0000 0.0000 'International Tables Vol C Tables 4.2.6.8 and 6.1.1.4'
N N 0.0061 0.0033 'International Tables Vol C Tables 4.2.6.8 and 6.1.1.4'
O O 0.0106 0.0060 'International Tables Vol C Tables 4.2.6.8 and 6.1.1.4'

loop_
_geom_angle_atom_site_label_1
_geom_angle_atom_site_label_2
_geom_angle_atom_site_label_3
_geom_angle
C15 O2 C16 115.90(7)
C18 O4 C19 116.48(7)
N2 N1 C7 113.24(7)
N2 N1 H2 118.7
C7 N1 H2 127.2
C8 N2 N1 104.02(7)
C13 N3 C12 122.73(7)
C13 N3 H1 118.1
C12 N3 H1 114.8
C2 C1 C6 120.83(8)
C2 C1 H1A 119.6
C6 C1 H1A 119.6
C3 C2 C1 120.19(9)
C3 C2 H2A 119.9
C1 C2 H2A 119.9
C4 C3 C2 119.35(8)
C4 C3 H3A 120.3
C2 C3 H3A 120.3
C3 C4 C5 120.83(9)
C3 C4 H4A 119.6
C5 C4 H4A 119.6
C4 C5 C6 120.19(9)
C4 C5 H5A 119.9
C6 C5 H5A 119.9
C5 C6 C1 118.60(8)
C5 C6 C7 122.03(8)
C1 C6 C7 119.36(8)
N1 C7 C9 105.97(7)
N1 C7 C6 119.57(8)
C9 C7 C6 134.41(8)
N2 C8 C9 112.62(8)
N2 C8 H8A 123.7
C9 C8 H8A 123.7
C7 C9 C8 104.15(7)
C7 C9 C10 132.57(7)
C8 C9 C10 123.24(7)
C9 C10 C14 109.67(7)
C9 C10 C11 109.33(7)
C14 C10 C11 109.94(7)
C9 C10 H10A 109.3
C14 C10 H10A 109.3
C11 C10 H10A 109.3
C12 C11 C18 120.81(8)
C12 C11 C10 120.55(8)
C18 C11 C10 118.53(7)
C11 C12 N3 119.27(8)
C11 C12 C22 126.85(8)
N3 C12 C22 113.87(8)
C14 C13 N3 119.09(8)
C14 C13 C21 127.35(8)
N3 C13 C21 113.56(7)
C13 C14 C15 121.38(8)
C13 C14 C10 120.18(8)
C15 C14 C10 118.36(7)
O1 C15 O2 121.75(8)
O1 C15 C14 126.70(8)
O2 C15 C14 111.53(8)
O2 C16 C17 107.09(9)
O2 C16 H16A 110.3
C17 C16 H16A 110.3
O2 C16 H16B 110.3
C17 C16 H16B 110.3
H16A C16 H16B 108.6
C16 C17 H17A 109.5
C16 C17 H17B 109.5
H17A C17 H17B 109.5
C16 C17 H17C 109.5
H17A C17 H17C 109.5
H17B C17 H17C 109.5
O3 C18 O4 121.96(8)
O3 C18 C11 126.86(8)
O4 C18 C11 111.18(7)
O4 C19 C20 106.20(8)
O4 C19 H19A 110.5
C20 C19 H19A 110.5
O4 C19 H19B 110.5
C20 C19 H19B 110.5
H19A C19 H19B 108.7
C19 C20 H20A 109.5
C19 C20 H20B 109.5
H20A C20 H20B 109.5
C19 C20 H20C 109.5
H20A C20 H20C 109.5
H20B C20 H20C 109.5
C13 C21 H21A 109.5
C13 C21 H21B 109.5
H21A C21 H21B 109.5
C13 C21 H21C 109.5
H21A C21 H21C 109.5
H21B C21 H21C 109.5
C12 C22 H22A 109.5
C12 C22 H22B 109.5
H22A C22 H22B 109.5
C12 C22 H22C 109.5
H22A C22 H22C 109.5
H22B C22 H22C 109.5

loop_
_geom_bond_atom_site_label_1
_geom_bond_atom_site_label_2
_geom_bond_distance
O1 C15 1.2239(11)
O2 C15 1.3442(11)
O2 C16 1.4529(11)
O3 C18 1.2181(11)
O4 C18 1.3434(10)
O4 C19 1.4560(11)
N1 N2 1.3531(10)
N1 C7 1.3623(11)
N1 H2 0.9024
N2 C8 1.3296(12)
N3 C13 1.3817(11)
N3 C12 1.3905(11)
N3 H1 0.8870
C1 C2 1.3910(12)
C1 C6 1.4002(12)
C1 H1A 0.9300
C2 C3 1.3887(14)
C2 H2A 0.9300
C3 C4 1.3886(14)
C3 H3A 0.9300
C4 C5 1.3918(13)
C4 H4A 0.9300
C5 C6 1.3987(12)
C5 H5A 0.9300
C6 C7 1.4713(11)
C7 C9 1.3933(12)
C8 C9 1.4120(12)
C8 H8A 0.9300
C9 C10 1.5141(12)
C10 C14 1.5219(12)
C10 C11 1.5254(11)
C10 H10A 0.9800
C11 C12 1.3524(12)
C11 C18 1.4730(12)
C12 C22 1.4993(12)
C13 C14 1.3626(12)
C13 C21 1.4995(13)
C14 C15 1.4613(12)
C16 C17 1.4961(16)
C16 H16A 0.9700
C16 H16B 0.9700
C17 H17A 0.9600
C17 H17B 0.9600
C17 H17C 0.9600
C19 C20 1.5055(14)
C19 H19A 0.9700
C19 H19B 0.9700
C20 H20A 0.9600
C20 H20B 0.9600
C20 H20C 0.9600
C21 H21A 0.9600
C21 H21B 0.9600
C21 H21C 0.9600
C22 H22A 0.9600
C22 H22B 0.9600
C22 H22C 0.9600

loop_
_geom_hbond_atom_site_label_D
_geom_hbond_atom_site_label_H
_geom_hbond_atom_site_label_A
_geom_hbond_site_symmetry_A
_geom_hbond_distance_DH
_geom_hbond_distance_HA
_geom_hbond_distance_DA
_geom_hbond_angle_DHA
_geom_hbond_publ_flag
N3 H1 O3 2_755 0.89 2.09 2.9597(12) 167 yes
N1 H2 O1 1_545 0.90 1.96 2.8506(10) 171 yes
C3 H3A N2 1_455 0.93 2.51 3.4202(13) 164 yes
C5 H5A O4 . 0.93 2.50 3.4266(12) 172 yes
C21 H21C N2 1_565 0.96 2.45 3.3300(14) 153 yes
C16 H16A Cg1 3_665 0.97 2.80 3.5318(11) 133 yes
C17 H17C Cg2 1_555 0.96 2.99 3.7750(15) 140 yes
C19 H19A Cg2 2_655 0.97 2.88 3.7079(11) 144 yes

loop_
_geom_torsion_atom_site_label_1
_geom_torsion_atom_site_label_2
_geom_torsion_atom_site_label_3
_geom_torsion_atom_site_label_4
_geom_torsion
C7 N1 N2 C8 -0.22(10)
C6 C1 C2 C3 0.12(15)
C1 C2 C3 C4 -0.14(16)
C2 C3 C4 C5 -0.14(17)
C3 C4 C5 C6 0.44(16)
C4 C5 C6 C1 -0.45(15)
C4 C5 C6 C7 -179.10(9)
C2 C1 C6 C5 0.17(14)
C2 C1 C6 C7 178.86(9)
N2 N1 C7 C9 -0.16(10)
N2 N1 C7 C6 177.68(7)
C5 C6 C7 N1 151.31(9)
C1 C6 C7 N1 -27.33(12)
C5 C6 C7 C9 -31.60(15)
C1 C6 C7 C9 149.76(10)
N1 N2 C8 C9 0.52(10)
N1 C7 C9 C8 0.44(9)
C6 C7 C9 C8 -176.93(9)
N1 C7 C9 C10 178.03(9)
C6 C7 C9 C10 0.66(17)
N2 C8 C9 C7 -0.62(10)
N2 C8 C9 C10 -178.49(8)
C7 C9 C10 C14 -118.96(10)
C8 C9 C10 C14 58.24(10)
C7 C9 C10 C11 120.42(10)
C8 C9 C10 C11 -62.38(10)
C9 C10 C11 C12 93.77(10)
C14 C10 C11 C12 -26.69(11)
C9 C10 C11 C18 -82.43(9)
C14 C10 C11 C18 157.11(7)
C18 C11 C12 N3 -177.72(8)
C10 C11 C12 N3 6.18(13)
C18 C11 C12 C22 1.13(15)
C10 C11 C12 C22 -174.97(9)
C13 N3 C12 C11 15.77(13)
C13 N3 C12 C22 -163.22(9)
C12 N3 C13 C14 -13.03(13)
C12 N3 C13 C21 167.59(8)
N3 C13 C14 C15 171.93(8)
C21 C13 C14 C15 -8.78(14)
N3 C13 C14 C10 -11.41(13)
C21 C13 C14 C10 167.88(8)
C9 C10 C14 C13 -90.92(9)
C11 C10 C14 C13 29.33(11)
C9 C10 C14 C15 85.84(9)
C11 C10 C14 C15 -153.91(7)
C16 O2 C15 O1 0.21(13)
C16 O2 C15 C14 178.67(8)
C13 C14 C15 O1 -9.87(14)
C10 C14 C15 O1 173.41(9)
C13 C14 C15 O2 171.76(8)
C10 C14 C15 O2 -4.96(11)
C15 O2 C16 C17 -171.85(9)
C19 O4 C18 O3 2.98(13)
C19 O4 C18 C11 -177.36(8)
C12 C11 C18 O3 -33.38(14)
C10 C11 C18 O3 142.81(9)
C12 C11 C18 O4 146.98(9)
C10 C11 C18 O4 -36.83(11)
C18 O4 C19 C20 172.95(8)

loop_
_cod_related_entry_id
_cod_related_entry_database
_cod_related_entry_code
1 ChemSpider 30657518
